data_2310934
loop_
_publ_author_name
'Ramsdell, L.S.'
'Kohn, J.A.'

_publ_section_title
;
 Developments in silicon carbide research
;
_journal_name_full 'Acta Crystallographica (1,1948-23,1967)'
_journal_page_first 215
_journal_page_last 244
_journal_volume 5
_journal_year 1952
_chemical_formula_sum 'C Si'
_chemical_name_systematic 'Si C'
_space_group_IT_number 160
_symmetry_space_group_name_Hall 'R 3 -2"'
_symmetry_space_group_name_H-M 'R 3 m :H'
_cell_angle_alpha 90
_cell_angle_beta 90
_cell_angle_gamma 120
_cell_formula_units_Z 51
_cell_length_a 3.079
_cell_length_b 3.079
_cell_length_c 128.437
_cell_volume 1054.484
_citation_journal_id_ASTM ACCRA9
_cod_data_source_file Ramsdell_ACCRA9_1952_156.cif
_cod_data_source_block C1Si1
_cod_original_formula_sum 'C1 Si1'
_cod_database_code 2310934

loop_
_symmetry_equiv_pos_as_xyz
x,y,z
-y,x-y,z
-x+y,-x,z
-y,-x,z
x,x-y,z
-x+y,y,z
x+2/3,y+1/3,z+1/3
-y+2/3,x-y+1/3,z+1/3
-x+y+2/3,-x+1/3,z+1/3
-y+2/3,-x+1/3,z+1/3
x+2/3,x-y+1/3,z+1/3
-x+y+2/3,y+1/3,z+1/3
x+1/3,y+2/3,z+2/3
-y+1/3,x-y+2/3,z+2/3
-x+y+1/3,-x+2/3,z+2/3
-y+1/3,-x+2/3,z+2/3
x+1/3,x-y+2/3,z+2/3
-x+y+1/3,y+2/3,z+2/3

loop_
_atom_site_label
_atom_site_type_symbol
_atom_site_fract_x
_atom_site_fract_y
_atom_site_fract_z
_atom_site_occupancy
_atom_site_U_iso_or_equiv
Si12 Si+4 0 0 0.608 1 0.0
C11 C-4 0 0 0.583 1 0.0
C13 C-4 0 0 0.662 1 0.0
Si17 Si+4 0 0 0.922 1 0.0
C6 C-4 0 0 0.387 1 0.0
Si1 Si+4 0 0 0 1 0.0
C17 C-4 0 0 0.936 1 0.0
C16 C-4 0 0 0.858 1 0.0
C5 C-4 0 0 0.309 1 0.0
Si6 Si+4 0 0 0.373 1 0.0
Si5 Si+4 0 0 0.294 1 0.0
Si2 Si+4 0 0 0.059 1 0.0
Si15 Si+4 0 0 0.765 1 0.0
C4 C-4 0 0 0.23 1 0.0
Si8 Si+4 0 0 0.451 1 0.0
C1 C-4 0 0 0.015 1 0.0
C2 C-4 0 0 0.074 1 0.0
C7 C-4 0 0 0.426 1 0.0
Si9 Si+4 0 0 0.49 1 0.0
C14 C-4 0 0 0.701 1 0.0
C9 C-4 0 0 0.505 1 0.0
Si4 Si+4 0 0 0.216 1 0.0
Si16 Si+4 0 0 0.843 1 0.0
Si3 Si+4 0 0 0.137 1 0.0
Si14 Si+4 0 0 0.686 1 0.0
C8 C-4 0 0 0.466 1 0.0
Si10 Si+4 0 0 0.529 1 0.0
Si7 Si+4 0 0 0.412 1 0.0
C12 C-4 0 0 0.623 1 0.0
Si13 Si+4 0 0 0.647 1 0.0
C15 C-4 0 0 0.779 1 0.0
C3 C-4 0 0 0.152 1 0.0
Si11 Si+4 0 0 0.569 1 0.0
C10 C-4 0 0 0.544 1 0.0
